data_9017373
loop_
_publ_author_name
'Abriel, W.'
'Nesper, R.'

_publ_section_title
;
 Bestimmung der Kristallstruktur von CaSO4(H2O)0.5 mit
 Rontgenbeugungsmethoden und mit Potentialprofil-Rechnungen
;
_journal_name_full 'Zeitschrift fur Kristallographie'
_journal_page_first 99
_journal_page_last 113
_journal_volume 205
_journal_year 1993
_chemical_compound_source Synthetic
_chemical_formula_sum 'Ca2 H2 O9 S2'
_chemical_name_mineral Bassanite
_space_group_IT_number 5
_space_group_name_Hall 'I 2y'
_space_group_name_H-M_alt 'I 1 2 1'
_symmetry_space_group_name_H-M 'I 1 2 1'
_cell_angle_alpha 90
_cell_angle_beta 90.18
_cell_angle_gamma 90
_cell_formula_units_Z 6
_cell_length_a 12.0275
_cell_length_b 6.9312
_cell_length_c 12.6919
_cell_volume 1058.055
_database_code_amcsd 0019827
_exptl_crystal_density_diffrn 2.734
_cod_data_source_file inputs/fixed/downloads/13/13166.cif
_cod_data_source_block 13166
_cod_original_formula_sum 'Ca2 S2 O9 H2'
_cod_database_code 9017373

loop_
_space_group_symop_operation_xyz
x,y,z
1/2+x,1/2+y,1/2+z
-x,y,-z
1/2-x,1/2+y,1/2-z

loop_
_atom_site_label
_atom_site_fract_x
_atom_site_fract_y
_atom_site_fract_z
_atom_site_type_symbol
_atom_site_attached_hydrogens
Ca1 0.00000 0.45530 0.00000 Ca 0
Ca2 0.00000 0.45530 0.50000 Ca 0
Ca3 0.27240 0.27240 0.16670 Ca 0
Ca4 0.72760 0.27240 0.33330 Ca 0
S1 0.72480 0.27520 0.08330 S 0
S2 0.00000 0.44960 0.25000 S 0
S3 0.27520 0.27520 0.41670 S 0
O1 0.12910 0.72600 0.01730 O 0
O2 0.12910 0.72600 0.51730 O 0
O3 0.29850 0.44350 0.85070 O 0
O4 0.29850 0.44350 0.35070 O 0
O5 0.07250 0.33060 0.18400 O 0
O6 0.07250 0.33060 0.68400 O 0
O7 0.25380 0.61850 0.15560 O 0
O8 0.25380 0.61850 0.65560 O 0
O9 0.18240 0.31020 0.98890 O 0
O10 0.18240 0.31020 0.48890 O 0
O11 0.06390 0.57140 0.82220 O 0
O12 0.06390 0.57140 0.32220 O 0
Ow1 0.50000 0.59850 0.00000 O 0
Ow2 0.54930 0.45080 0.33330 O 0
H1 0.42800 0.67100 0.00000 H 0
H2 0.55000 0.30700 0.33300 H 0
H3 0.62100 0.52300 0.33300 H 0

loop_
_cod_changelog_entry_id
_cod_changelog_entry_author
_cod_changelog_entry_date
_cod_changelog_entry_text
1
;cod-tools version 3.8.0
Id: cif_guess_AMCSD_atom_types 9581 2023-05-17 12:35:41Z saulius
;
2023-05-18T08:46:44+03:00
;Derived atom types and hydrogen counts
from atom names that follow the AMCSD naming convention
(Wat == water, O-H == hydroxyl).
;

loop_
_cod_related_entry_id
_cod_related_entry_database
_cod_related_entry_code
1 AMCSD 0019827
